data_7019896
loop_
_publ_author_name
'He, Wei-Wei'
'Yang, Jin'
'Yang, Yan'
'Liu, Ying-Ying'
'Ma, Jian-Fang'

_publ_section_title
;
 A series of chiral coordination polymers containing helicals assembled
 from a new chiral (R)-2-(4'-(4''-carboxybenzyloxy)phenoxy)propanoic acid:
 syntheses, structures and photoluminescent properties.
;
_journal_issue 32
_journal_name_full 'Dalton transactions (Cambridge, England : 2003)'
_journal_page_first 9737
_journal_page_last 9747
_journal_paper_doi 10.1039/c2dt30863k
_journal_volume 41
_journal_year 2012
_chemical_absolute_configuration rm
_chemical_formula_moiety 'C29 H32 Cd N4 O6'
_chemical_formula_sum 'C29 H32 Cd N4 O6'
_chemical_formula_weight 644.99
_chemical_name_systematic
;
?
;
_space_group_IT_number 19
_symmetry_cell_setting orthorhombic
_symmetry_space_group_name_Hall 'P 2ac 2ab'
_symmetry_space_group_name_H-M 'P 21 21 21'
_atom_sites_solution_hydrogens geom
_atom_sites_solution_primary direct
_atom_sites_solution_secondary difmap
_audit_creation_method SHELXL-97
_cell_angle_alpha 90.00
_cell_angle_beta 90.00
_cell_angle_gamma 90.00
_cell_formula_units_Z 4
_cell_length_a 7.2266(2)
_cell_length_b 15.4580(4)
_cell_length_c 24.9598(5)
_cell_measurement_reflns_used 4393
_cell_measurement_temperature 293(2)
_cell_measurement_theta_max 29.1682
_cell_measurement_theta_min 2.8130
_cell_volume 2788.23(12)
_computing_cell_refinement CrysAlis
_computing_data_collection 'CrysAlis (Oxford Diffraction, 2006)'
_computing_data_reduction CrysAlis
_computing_structure_refinement 'SHELXL-97 (Sheldrick, 2008)'
_computing_structure_solution 'SHELXS-97 (Sheldrick, 1997)'
_diffrn_ambient_temperature 293(2)
_diffrn_detector_area_resol_mean 10.0
_diffrn_measured_fraction_theta_full 0.997
_diffrn_measured_fraction_theta_max 0.997
_diffrn_measurement_device_type 'Oxford Diffraction Gemini R Ultra'
_diffrn_measurement_method '\w scan'
_diffrn_radiation_monochromator graphite
_diffrn_radiation_source 'fine-focus sealed tube'
_diffrn_radiation_type MoK\a
_diffrn_radiation_wavelength 0.71073
_diffrn_reflns_av_R_equivalents 0.0321
_diffrn_reflns_av_sigmaI/netI 0.0449
_diffrn_reflns_limit_h_max 7
_diffrn_reflns_limit_h_min -8
_diffrn_reflns_limit_k_max 18
_diffrn_reflns_limit_k_min -15
_diffrn_reflns_limit_l_max 29
_diffrn_reflns_limit_l_min -27
_diffrn_reflns_number 10637
_diffrn_reflns_theta_full 25.03
_diffrn_reflns_theta_max 25.03
_diffrn_reflns_theta_min 3.10
_exptl_absorpt_coefficient_mu 0.833
_exptl_absorpt_correction_T_max 0.8578
_exptl_absorpt_correction_T_min 0.8188
_exptl_absorpt_correction_type multi-scan
_exptl_absorpt_process_details
;
CrysAlis (Oxford Diffraction, 2006)
;
_exptl_crystal_colour colorless
_exptl_crystal_density_diffrn 1.536
_exptl_crystal_density_method 'not measured'
_exptl_crystal_description block
_exptl_crystal_F_000 1320
_exptl_crystal_size_max 0.25
_exptl_crystal_size_mid 0.20
_exptl_crystal_size_min 0.19
_refine_diff_density_max 0.393
_refine_diff_density_min -0.292
_refine_diff_density_rms 0.054
_refine_ls_abs_structure_details 'Flack H D (1983), Acta Cryst. A39, 876-881'
_refine_ls_abs_structure_Flack 0.00(3)
_refine_ls_extinction_method none
_refine_ls_goodness_of_fit_ref 1.054
_refine_ls_hydrogen_treatment constr
_refine_ls_matrix_type full
_refine_ls_number_parameters 361
_refine_ls_number_reflns 4839
_refine_ls_number_restraints 36
_refine_ls_restrained_S_all 1.062
_refine_ls_R_factor_all 0.0459
_refine_ls_R_factor_gt 0.0369
_refine_ls_shift/su_max 0.001
_refine_ls_shift/su_mean 0.000
_refine_ls_structure_factor_coef Fsqd
_refine_ls_weighting_details 'calc w=1/[\s^2^(Fo^2^)+(0.0350P)^2^+0.0621P] where P=(Fo^2^+2Fc^2^)/3'
_refine_ls_weighting_scheme calc
_refine_ls_wR_factor_gt 0.0723
_refine_ls_wR_factor_ref 0.0756
_reflns_number_gt 4229
_reflns_number_total 4839
_reflns_threshold_expression >2\s(I)
_cod_data_source_file c2dt30863k.txt
_cod_data_source_block Compound-10
_cod_depositor_comments
;
The following automatic conversions were performed:

'_symmetry_cell_setting' value 'Orthorhombic' changed to
'orthorhombic' according to
/home/saulius/struct/CIF-dictionaries/cif_core.dic dictionary named
'cif_core.dic' version 2.4.1 from 2010-06-29.

Automatic conversion script
Id: cif_fix_values 1891 2012-01-12 08:04:46Z andrius 
;
_cod_original_sg_symbol_Hall 'p 2ac 2ab'
_cod_database_code 7019896
_check for

loop_
_symmetry_equiv_pos_as_xyz
'x, y, z'
'-x+1/2, -y, z+1/2'
'x+1/2, -y+1/2, -z'
'-x, y+1/2, -z+1/2'

loop_
_atom_site_label
_atom_site_type_symbol
_atom_site_fract_x
_atom_site_fract_y
_atom_site_fract_z
_atom_site_U_iso_or_equiv
_atom_site_adp_type
_atom_site_occupancy
_atom_site_symmetry_multiplicity
_atom_site_calc_flag
_atom_site_refinement_flags
Cd1 Cd 0.14581(4) 0.95616(2) 0.309811(11) 0.04340(10) Uani 1 1 d .
C1 C 1.0454(6) 1.0404(4) 0.74728(14) 0.0443(10) Uani 1 1 d .
C2 C 0.8691(5) 1.0473(3) 0.71522(12) 0.0356(8) Uani 1 1 d .
C3 C 0.8365(6) 1.1210(3) 0.68454(14) 0.0419(9) Uani 1 1 d .
H3 H 0.9237 1.1652 0.6840 0.050 Uiso 1 1 calc R
C4 C 0.6772(6) 1.1289(3) 0.65500(15) 0.0455(11) Uani 1 1 d .
H4 H 0.6606 1.1776 0.6336 0.055 Uiso 1 1 calc R
C5 C 0.5418(6) 1.0667(3) 0.65627(15) 0.0390(11) Uani 1 1 d .
C6 C 0.5728(6) 0.9930(3) 0.68743(17) 0.0476(10) Uani 1 1 d .
H6 H 0.4841 0.9495 0.6888 0.057 Uiso 1 1 calc R
C7 C 0.7355(6) 0.9847(3) 0.71639(16) 0.0465(12) Uani 1 1 d .
H7 H 0.7542 0.9354 0.7371 0.056 Uiso 1 1 calc R
C8 C 0.3617(7) 1.0767(3) 0.62746(15) 0.0526(12) Uani 1 1 d .
H8A H 0.2963 1.0219 0.6270 0.063 Uiso 1 1 calc R
H8B H 0.2851 1.1188 0.6458 0.063 Uiso 1 1 calc R
C9 C 0.2433(6) 1.1168(3) 0.54163(16) 0.0441(11) Uani 1 1 d .
C10 C 0.2794(6) 1.1366(3) 0.48877(16) 0.0469(12) Uani 1 1 d .
H10 H 0.4008 1.1429 0.4770 0.056 Uiso 1 1 calc R
C11 C 0.1326(7) 1.1473(3) 0.45300(15) 0.0462(11) Uani 1 1 d .
H11 H 0.1570 1.1595 0.4172 0.055 Uiso 1 1 calc R
C12 C -0.0473(6) 1.1400(3) 0.47009(16) 0.0431(11) Uani 1 1 d .
C13 C -0.0824(7) 1.1225(3) 0.52350(16) 0.0505(12) Uani 1 1 d .
H13 H -0.2038 1.1191 0.5358 0.061 Uiso 1 1 calc R
C14 C 0.0626(7) 1.1102(3) 0.55848(17) 0.0508(12) Uani 1 1 d .
H14 H 0.0379 1.0972 0.5941 0.061 Uiso 1 1 calc R
C15 C -0.1793(6) 1.1567(3) 0.38225(14) 0.0402(11) Uani 1 1 d .
H15 H -0.0972 1.2057 0.3748 0.048 Uiso 1 1 calc R
C16 C -0.3679(7) 1.1753(3) 0.35930(16) 0.0561(12) Uani 1 1 d .
H16A H -0.4164 1.2271 0.3751 0.084 Uiso 1 1 calc R
H16B H -0.4493 1.1278 0.3669 0.084 Uiso 1 1 calc R
H16C H -0.3581 1.1828 0.3212 0.084 Uiso 1 1 calc R
C17 C -0.0962(6) 1.0746(3) 0.35783(15) 0.0360(10) Uani 1 1 d .
C18 C -0.1978(6) 0.8291(3) 0.31611(18) 0.0469(11) Uani 1 1 d .
H18 H -0.2550 0.8683 0.3391 0.056 Uiso 1 1 calc R
C19 C -0.1506(8) 0.7172(3) 0.26628(16) 0.0499(11) Uani 1 1 d .
H19 H -0.1658 0.6651 0.2482 0.060 Uiso 1 1 calc R
C20 C -0.0017(7) 0.7684(3) 0.26508(16) 0.0486(12) Uani 1 1 d .
H20 H 0.1056 0.7575 0.2457 0.058 Uiso 1 1 calc R
C21 C -0.4602(7) 0.7265(3) 0.3138(2) 0.0606(13) Uani 1 1 d .
H21A H -0.5067 0.6889 0.2858 0.073 Uiso 1 1 calc R
H21B H -0.5425 0.7759 0.3163 0.073 Uiso 1 1 calc R
C22 C -0.4628(8) 0.6785(4) 0.3660(2) 0.0775(17) Uani 1 1 d .
H22A H -0.4175 0.6202 0.3602 0.093 Uiso 1 1 calc R
H22B H -0.3793 0.7068 0.3909 0.093 Uiso 1 1 calc R
C23 C -0.6514(9) 0.6740(4) 0.3906(2) 0.0739(14) Uani 1 1 d U
H23A H -0.6888 0.7322 0.4003 0.089 Uiso 1 1 calc R
H23B H -0.7373 0.6535 0.3636 0.089 Uiso 1 1 calc R
C24 C -0.6700(9) 0.6198(5) 0.4372(2) 0.1018(18) Uani 1 1 d U
H24A H -0.5719 0.6343 0.4622 0.122 Uiso 1 1 calc R
H24B H -0.6519 0.5601 0.4264 0.122 Uiso 1 1 calc R
C25 C -0.8540(10) 0.6263(5) 0.4665(2) 0.0954(17) Uani 1 1 d U
H25A H -0.8600 0.6816 0.4848 0.114 Uiso 1 1 calc R
H25B H -0.9534 0.6247 0.4404 0.114 Uiso 1 1 calc R
C26 C -0.8833(8) 0.5577(4) 0.5055(2) 0.0850(16) Uani 1 1 d U
H26A H -0.7762 0.5542 0.5288 0.102 Uiso 1 1 calc R
H26B H -0.8944 0.5030 0.4867 0.102 Uiso 1 1 calc R
C27 C -1.0655(7) 0.5539(3) 0.59109(16) 0.0479(11) Uani 1 1 d .
H27 H -0.9687 0.5344 0.6124 0.057 Uiso 1 1 calc R
C28 C -1.3291(7) 0.5952(3) 0.56488(17) 0.0584(13) Uani 1 1 d .
H28 H -1.4537 0.6102 0.5651 0.070 Uiso 1 1 calc R
C29 C -1.2203(8) 0.5974(4) 0.5221(2) 0.0667(16) Uani 1 1 d .
H29 H -1.2542 0.6136 0.4876 0.080 Uiso 1 1 calc R
N1 N -0.0315(5) 0.8395(2) 0.29693(12) 0.0423(9) Uani 1 1 d .
N2 N -0.2763(5) 0.7564(2) 0.29916(14) 0.0476(10) Uani 1 1 d .
N3 N -1.0500(6) 0.5714(3) 0.53831(14) 0.0569(12) Uani 1 1 d .
N4 N -1.2324(5) 0.5678(3) 0.60838(13) 0.0469(10) Uani 1 1 d .
O1 O 1.1494(5) 1.1036(2) 0.74938(13) 0.0683(9) Uani 1 1 d .
O2 O 1.0823(5) 0.9723(3) 0.77080(15) 0.0810(12) Uani 1 1 d .
O3 O 0.3958(4) 1.1045(2) 0.57414(10) 0.0561(9) Uani 1 1 d .
O4 O -0.2030(4) 1.1486(2) 0.43887(10) 0.0495(8) Uani 1 1 d .
O5 O 0.0202(4) 1.0849(2) 0.32112(11) 0.0525(8) Uani 1 1 d .
O6 O -0.1475(5) 1.0036(2) 0.37475(11) 0.0507(7) Uani 1 1 d .

loop_
_atom_site_aniso_label
_atom_site_aniso_U_11
_atom_site_aniso_U_22
_atom_site_aniso_U_33
_atom_site_aniso_U_23
_atom_site_aniso_U_13
_atom_site_aniso_U_12
Cd1 0.04210(17) 0.04518(18) 0.04291(15) -0.00008(16) 0.00565(15) -0.00120(18)
C1 0.041(3) 0.060(3) 0.0319(19) -0.004(3) 0.0023(18) 0.003(3)
C2 0.032(2) 0.046(2) 0.0297(16) -0.0035(19) 0.0044(17) 0.000(3)
C3 0.036(2) 0.045(2) 0.044(2) -0.001(2) 0.004(2) -0.009(2)
C4 0.045(3) 0.049(3) 0.042(2) 0.010(2) 0.004(2) 0.005(2)
C5 0.030(2) 0.050(3) 0.036(2) 0.001(2) 0.0026(18) 0.005(2)
C6 0.044(2) 0.048(3) 0.051(2) -0.004(2) -0.005(2) -0.005(2)
C7 0.047(3) 0.047(3) 0.045(2) 0.007(2) 0.001(2) 0.004(2)
C8 0.043(3) 0.070(3) 0.045(2) 0.002(2) -0.003(2) 0.003(3)
C9 0.041(3) 0.053(3) 0.038(2) -0.008(2) -0.001(2) 0.007(2)
C10 0.041(3) 0.058(3) 0.042(2) 0.000(2) -0.001(2) -0.005(2)
C11 0.054(3) 0.049(3) 0.035(2) -0.0009(19) -0.002(2) 0.000(3)
C12 0.047(3) 0.041(3) 0.041(2) -0.011(2) -0.007(2) 0.005(2)
C13 0.042(3) 0.067(3) 0.043(2) -0.008(2) 0.002(2) 0.005(3)
C14 0.046(3) 0.067(4) 0.039(2) -0.005(2) 0.000(2) 0.001(3)
C15 0.043(3) 0.038(3) 0.039(2) 0.0001(18) -0.003(2) 0.000(2)
C16 0.060(3) 0.052(3) 0.057(3) -0.001(2) -0.014(3) 0.021(3)
C17 0.034(3) 0.041(3) 0.033(2) 0.0021(18) -0.0050(18) -0.0028(19)
C18 0.051(3) 0.041(3) 0.050(2) -0.008(2) 0.007(2) -0.005(2)
C19 0.069(3) 0.037(3) 0.045(2) -0.0024(19) 0.002(3) 0.001(3)
C20 0.054(3) 0.046(3) 0.045(2) -0.004(2) 0.011(2) 0.014(3)
C21 0.051(3) 0.062(3) 0.069(3) 0.006(3) 0.000(3) -0.014(3)
C22 0.066(4) 0.085(4) 0.081(4) 0.018(3) 0.020(3) -0.011(3)
C23 0.063(3) 0.087(3) 0.072(3) 0.009(3) 0.025(3) -0.010(3)
C24 0.074(4) 0.131(4) 0.100(3) 0.045(3) 0.025(3) 0.008(4)
C25 0.071(3) 0.121(4) 0.094(3) 0.033(3) 0.034(3) 0.005(4)
C26 0.066(3) 0.109(4) 0.080(3) 0.022(3) 0.021(3) 0.012(4)
C27 0.049(3) 0.048(3) 0.047(2) 0.001(2) -0.008(2) -0.012(3)
C28 0.040(3) 0.083(4) 0.052(2) 0.018(2) 0.002(2) 0.006(3)
C29 0.050(3) 0.095(5) 0.054(3) 0.022(3) -0.003(3) 0.007(3)
N1 0.038(2) 0.042(2) 0.047(2) -0.0022(16) 0.0053(16) -0.0004(17)
N2 0.054(2) 0.042(2) 0.047(2) 0.0027(18) 0.0030(18) -0.0110(19)
N3 0.042(2) 0.073(3) 0.056(2) 0.012(2) 0.0071(19) 0.004(2)
N4 0.039(2) 0.057(3) 0.045(2) 0.0072(17) 0.0012(17) 0.001(2)
O1 0.047(2) 0.079(3) 0.079(2) 0.0074(19) -0.018(2) -0.006(2)
O2 0.068(3) 0.080(3) 0.095(3) 0.016(2) -0.035(2) 0.004(2)
O3 0.041(2) 0.090(3) 0.0372(15) 0.0067(16) -0.0049(13) 0.0045(17)
O4 0.0424(19) 0.064(2) 0.0422(16) -0.0083(15) -0.0045(13) 0.0131(16)
O5 0.056(2) 0.057(2) 0.0447(17) 0.0090(14) 0.0101(15) 0.0028(16)
O6 0.0478(18) 0.0422(18) 0.0622(17) -0.0019(15) 0.0083(19) 0.0024(19)

loop_
_atom_type_symbol
_atom_type_description
_atom_type_scat_dispersion_real
_atom_type_scat_dispersion_imag
_atom_type_scat_source
C C 0.0033 0.0016 'International Tables Vol C Tables 4.2.6.8 and 6.1.1.4'
H H 0.0000 0.0000 'International Tables Vol C Tables 4.2.6.8 and 6.1.1.4'
N N 0.0061 0.0033 'International Tables Vol C Tables 4.2.6.8 and 6.1.1.4'
O O 0.0106 0.0060 'International Tables Vol C Tables 4.2.6.8 and 6.1.1.4'
Cd Cd -0.8075 1.2024 'International Tables Vol C Tables 4.2.6.8 and 6.1.1.4'

loop_
_geom_angle_atom_site_label_1
_geom_angle_atom_site_label_2
_geom_angle_atom_site_label_3
_geom_angle
_geom_angle_site_symmetry_1
_geom_angle_site_symmetry_3
O5 Cd1 N1 120.69(13) . .
O5 Cd1 N4 101.15(12) . 3_666
N1 Cd1 N4 102.78(13) . 3_666
O5 Cd1 O1 135.17(12) . 2_674
N1 Cd1 O1 87.17(13) . 2_674
N4 Cd1 O1 106.02(15) 3_666 2_674
O5 Cd1 O2 88.49(13) . 2_674
N1 Cd1 O2 139.90(12) . 2_674
N4 Cd1 O2 96.94(14) 3_666 2_674
O1 Cd1 O2 53.69(12) 2_674 2_674
O5 Cd1 C1 113.15(15) . 2_674
N1 Cd1 C1 113.75(15) . 2_674
N4 Cd1 C1 101.68(12) 3_666 2_674
O1 Cd1 C1 26.78(13) 2_674 2_674
O2 Cd1 C1 26.96(14) 2_674 2_674
O1 C1 O2 121.6(4) . .
O1 C1 C2 118.8(5) . .
O2 C1 C2 119.7(5) . .
O1 C1 Cd1 57.4(2) . 2_675
O2 C1 Cd1 64.4(3) . 2_675
C2 C1 Cd1 174.1(4) . 2_675
C7 C2 C3 118.1(4) . .
C7 C2 C1 122.3(4) . .
C3 C2 C1 119.5(4) . .
C4 C3 C2 120.7(4) . .
C4 C3 H3 119.7 . .
C2 C3 H3 119.7 . .
C5 C4 C3 121.5(4) . .
C5 C4 H4 119.2 . .
C3 C4 H4 119.2 . .
C4 C5 C6 118.0(4) . .
C4 C5 C8 122.5(4) . .
C6 C5 C8 119.5(4) . .
C7 C6 C5 120.1(4) . .
C7 C6 H6 119.9 . .
C5 C6 H6 119.9 . .
C2 C7 C6 121.4(4) . .
C2 C7 H7 119.3 . .
C6 C7 H7 119.3 . .
O3 C8 C5 109.3(4) . .
O3 C8 H8A 109.8 . .
C5 C8 H8A 109.8 . .
O3 C8 H8B 109.8 . .
C5 C8 H8B 109.8 . .
H8A C8 H8B 108.3 . .
C14 C9 C10 119.2(4) . .
C14 C9 O3 124.6(4) . .
C10 C9 O3 116.2(4) . .
C9 C10 C11 119.6(4) . .
C9 C10 H10 120.2 . .
C11 C10 H10 120.2 . .
C12 C11 C10 120.7(4) . .
C12 C11 H11 119.6 . .
C10 C11 H11 119.6 . .
C11 C12 O4 126.2(4) . .
C11 C12 C13 119.3(4) . .
O4 C12 C13 114.5(4) . .
C14 C13 C12 119.9(4) . .
C14 C13 H13 120.1 . .
C12 C13 H13 120.1 . .
C9 C14 C13 121.2(4) . .
C9 C14 H14 119.4 . .
C13 C14 H14 119.4 . .
O4 C15 C16 106.5(3) . .
O4 C15 C17 111.7(3) . .
C16 C15 C17 111.2(3) . .
O4 C15 H15 109.1 . .
C16 C15 H15 109.1 . .
C17 C15 H15 109.1 . .
C15 C16 H16A 109.5 . .
C15 C16 H16B 109.5 . .
H16A C16 H16B 109.5 . .
C15 C16 H16C 109.5 . .
H16A C16 H16C 109.5 . .
H16B C16 H16C 109.5 . .
O6 C17 O5 124.4(4) . .
O6 C17 C15 118.9(4) . .
O5 C17 C15 116.7(4) . .
N1 C18 N2 112.4(4) . .
N1 C18 H18 123.8 . .
N2 C18 H18 123.8 . .
C20 C19 N2 106.7(4) . .
C20 C19 H19 126.7 . .
N2 C19 H19 126.7 . .
C19 C20 N1 109.6(4) . .
C19 C20 H20 125.2 . .
N1 C20 H20 125.2 . .
N2 C21 C22 112.8(4) . .
N2 C21 H21A 109.0 . .
C22 C21 H21A 109.0 . .
N2 C21 H21B 109.0 . .
C22 C21 H21B 109.0 . .
H21A C21 H21B 107.8 . .
C23 C22 C21 113.0(5) . .
C23 C22 H22A 109.0 . .
C21 C22 H22A 109.0 . .
C23 C22 H22B 109.0 . .
C21 C22 H22B 109.0 . .
H22A C22 H22B 107.8 . .
C24 C23 C22 116.3(6) . .
C24 C23 H23A 108.2 . .
C22 C23 H23A 108.2 . .
C24 C23 H23B 108.2 . .
C22 C23 H23B 108.2 . .
H23A C23 H23B 107.4 . .
C23 C24 C25 115.6(6) . .
C23 C24 H24A 108.4 . .
C25 C24 H24A 108.4 . .
C23 C24 H24B 108.4 . .
C25 C24 H24B 108.4 . .
H24A C24 H24B 107.4 . .
C26 C25 C24 113.6(6) . .
C26 C25 H25A 108.8 . .
C24 C25 H25A 108.8 . .
C26 C25 H25B 108.8 . .
C24 C25 H25B 108.8 . .
H25A C25 H25B 107.7 . .
C25 C26 N3 112.7(5) . .
C25 C26 H26A 109.0 . .
N3 C26 H26A 109.0 . .
C25 C26 H26B 109.0 . .
N3 C26 H26B 109.0 . .
H26A C26 H26B 107.8 . .
N4 C27 N3 111.6(4) . .
N4 C27 H27 124.2 . .
N3 C27 H27 124.2 . .
C29 C28 N4 110.3(4) . .
C29 C28 H28 124.9 . .
N4 C28 H28 124.9 . .
C28 C29 N3 106.8(4) . .
C28 C29 H29 126.6 . .
N3 C29 H29 126.6 . .
C18 N1 C20 105.0(4) . .
C18 N1 Cd1 125.1(3) . .
C20 N1 Cd1 129.7(3) . .
C18 N2 C19 106.4(4) . .
C18 N2 C21 125.4(4) . .
C19 N2 C21 128.1(4) . .
C27 N3 C29 106.0(4) . .
C27 N3 C26 125.7(4) . .
C29 N3 C26 128.2(4) . .
C27 N4 C28 105.3(4) . .
C27 N4 Cd1 129.5(3) . 3_366
C28 N4 Cd1 125.0(3) . 3_366
C1 O1 Cd1 95.8(3) . 2_675
C1 O2 Cd1 88.7(3) . 2_675
C9 O3 C8 117.0(3) . .
C12 O4 C15 118.1(3) . .
C17 O5 Cd1 104.8(3) . .

loop_
_geom_bond_atom_site_label_1
_geom_bond_atom_site_label_2
_geom_bond_distance
_geom_bond_site_symmetry_2
Cd1 O5 2.205(3) .
Cd1 N1 2.235(4) .
Cd1 N4 2.254(3) 3_666
Cd1 O1 2.306(3) 2_674
Cd1 O2 2.456(4) 2_674
Cd1 C1 2.724(4) 2_674
C1 O1 1.233(6) .
C1 O2 1.235(6) .
C1 C2 1.508(6) .
C1 Cd1 2.724(4) 2_675
C2 C7 1.368(6) .
C2 C3 1.392(6) .
C3 C4 1.373(6) .
C3 H3 0.9300 .
C4 C5 1.372(6) .
C4 H4 0.9300 .
C5 C6 1.397(6) .
C5 C8 1.495(6) .
C6 C7 1.386(6) .
C6 H6 0.9300 .
C7 H7 0.9300 .
C8 O3 1.420(5) .
C8 H8A 0.9700 .
C8 H8B 0.9700 .
C9 C14 1.376(6) .
C9 C10 1.379(6) .
C9 O3 1.382(5) .
C10 C11 1.396(6) .
C10 H10 0.9300 .
C11 C12 1.373(7) .
C11 H11 0.9300 .
C12 O4 1.375(5) .
C12 C13 1.384(6) .
C13 C14 1.377(6) .
C13 H13 0.9300 .
C14 H14 0.9300 .
C15 O4 1.429(4) .
C15 C16 1.506(6) .
C15 C17 1.530(6) .
C15 H15 0.9800 .
C16 H16A 0.9600 .
C16 H16B 0.9600 .
C16 H16C 0.9600 .
C17 O6 1.233(5) .
C17 O5 1.254(5) .
C18 N1 1.304(5) .
C18 N2 1.328(5) .
C18 H18 0.9300 .
C19 C20 1.336(7) .
C19 N2 1.366(6) .
C19 H19 0.9300 .
C20 N1 1.374(5) .
C20 H20 0.9300 .
C21 N2 1.454(6) .
C21 C22 1.499(7) .
C21 H21A 0.9700 .
C21 H21B 0.9700 .
C22 C23 1.497(7) .
C22 H22A 0.9700 .
C22 H22B 0.9700 .
C23 C24 1.440(7) .
C23 H23A 0.9700 .
C23 H23B 0.9700 .
C24 C25 1.520(8) .
C24 H24A 0.9700 .
C24 H24B 0.9700 .
C25 C26 1.453(8) .
C25 H25A 0.9700 .
C25 H25B 0.9700 .
C26 N3 1.473(6) .
C26 H26A 0.9700 .
C26 H26B 0.9700 .
C27 N4 1.299(5) .
C27 N3 1.349(5) .
C27 H27 0.9300 .
C28 C29 1.327(7) .
C28 N4 1.359(5) .
C28 H28 0.9300 .
C29 N3 1.357(6) .
C29 H29 0.9300 .
N4 Cd1 2.254(3) 3_366
O1 Cd1 2.306(3) 2_675
O2 Cd1 2.456(4) 2_675

loop_
_geom_torsion_atom_site_label_1
_geom_torsion_atom_site_label_2
_geom_torsion_atom_site_label_3
_geom_torsion_atom_site_label_4
_geom_torsion
_geom_torsion_site_symmetry_1
_geom_torsion_site_symmetry_4
O1 C1 C2 C7 -171.4(4) . .
O2 C1 C2 C7 8.4(6) . .
Cd1 C1 C2 C7 -123(3) 2_675 .
O1 C1 C2 C3 6.4(6) . .
O2 C1 C2 C3 -173.7(4) . .
Cd1 C1 C2 C3 54(3) 2_675 .
C7 C2 C3 C4 -2.0(6) . .
C1 C2 C3 C4 -180.0(4) . .
C2 C3 C4 C5 2.6(6) . .
C3 C4 C5 C6 -1.9(6) . .
C3 C4 C5 C8 175.7(4) . .
C4 C5 C6 C7 0.7(6) . .
C8 C5 C6 C7 -177.0(4) . .
C3 C2 C7 C6 0.8(6) . .
C1 C2 C7 C6 178.7(4) . .
C5 C6 C7 C2 -0.2(6) . .
C4 C5 C8 O3 47.8(5) . .
C6 C5 C8 O3 -134.7(4) . .
C14 C9 C10 C11 -1.7(7) . .
O3 C9 C10 C11 178.0(4) . .
C9 C10 C11 C12 1.3(7) . .
C10 C11 C12 O4 -179.7(4) . .
C10 C11 C12 C13 0.5(7) . .
C11 C12 C13 C14 -1.9(7) . .
O4 C12 C13 C14 178.3(4) . .
C10 C9 C14 C13 0.4(8) . .
O3 C9 C14 C13 -179.3(5) . .
C12 C13 C14 C9 1.5(8) . .
O4 C15 C17 O6 39.2(5) . .
C16 C15 C17 O6 -79.7(5) . .
O4 C15 C17 O5 -141.3(3) . .
C16 C15 C17 O5 99.8(4) . .
N2 C19 C20 N1 0.1(5) . .
N2 C21 C22 C23 160.3(5) . .
C21 C22 C23 C24 172.4(6) . .
C22 C23 C24 C25 171.2(6) . .
C23 C24 C25 C26 167.0(6) . .
C24 C25 C26 N3 172.4(6) . .
N4 C28 C29 N3 -0.3(6) . .
N2 C18 N1 C20 0.4(5) . .
N2 C18 N1 Cd1 175.6(3) . .
C19 C20 N1 C18 -0.3(5) . .
C19 C20 N1 Cd1 -175.2(3) . .
O5 Cd1 N1 C18 -30.1(4) . .
N4 Cd1 N1 C18 81.4(4) 3_666 .
O1 Cd1 N1 C18 -172.9(4) 2_674 .
O2 Cd1 N1 C18 -161.2(3) 2_674 .
C1 Cd1 N1 C18 -169.6(3) 2_674 .
O5 Cd1 N1 C20 143.9(3) . .
N4 Cd1 N1 C20 -104.7(3) 3_666 .
O1 Cd1 N1 C20 1.1(4) 2_674 .
O2 Cd1 N1 C20 12.8(4) 2_674 .
C1 Cd1 N1 C20 4.4(4) 2_674 .
N1 C18 N2 C19 -0.3(5) . .
N1 C18 N2 C21 179.5(4) . .
C20 C19 N2 C18 0.1(5) . .
C20 C19 N2 C21 -179.7(4) . .
C22 C21 N2 C18 -84.1(6) . .
C22 C21 N2 C19 95.7(6) . .
N4 C27 N3 C29 -0.4(6) . .
N4 C27 N3 C26 -176.1(5) . .
C28 C29 N3 C27 0.4(6) . .
C28 C29 N3 C26 176.0(5) . .
C25 C26 N3 C27 -141.4(6) . .
C25 C26 N3 C29 43.9(9) . .
N3 C27 N4 C28 0.2(6) . .
N3 C27 N4 Cd1 175.8(3) . 3_366
C29 C28 N4 C27 0.1(6) . .
C29 C28 N4 Cd1 -175.8(4) . 3_366
O2 C1 O1 Cd1 -5.0(5) . 2_675
C2 C1 O1 Cd1 174.8(3) . 2_675
O1 C1 O2 Cd1 4.7(4) . 2_675
C2 C1 O2 Cd1 -175.1(3) . 2_675
C14 C9 O3 C8 5.0(7) . .
C10 C9 O3 C8 -174.7(4) . .
C5 C8 O3 C9 179.8(4) . .
C11 C12 O4 C15 7.4(7) . .
C13 C12 O4 C15 -172.8(4) . .
C16 C15 O4 C12 -173.6(4) . .
C17 C15 O4 C12 64.8(5) . .
O6 C17 O5 Cd1 -12.2(5) . .
C15 C17 O5 Cd1 168.3(3) . .
N1 Cd1 O5 C17 52.0(3) . .
N4 Cd1 O5 C17 -60.3(3) 3_666 .
O1 Cd1 O5 C17 173.0(2) 2_674 .
O2 Cd1 O5 C17 -157.1(3) 2_674 .
C1 Cd1 O5 C17 -168.3(2) 2_674 .
